data_2236072
loop_
_publ_author_name
'Dey, Benu K.'
'Suarez, Sebastian'
'Ganguly, Biplab'
'Doctorovich, Fabio'
'Roy, Tapashi G.'

_publ_section_title
;
 Benzyl 3-[(<i>E</i>)-(furan-2-yl)methylidene]-2-methyldithiocarbazate
;
_journal_coeditor_code BH2449
_journal_issue 9
_journal_name_full 'Acta Crystallographica Section E'
_journal_page_first o2752
_journal_paper_doi 10.1107/S1600536812035520
_journal_volume 68
_journal_year 2012
_chemical_formula_iupac 'C14 H14 N2 O S2'
_chemical_formula_moiety 'C14 H14 N2 O S2'
_chemical_formula_sum 'C14 H14 N2 O S2'
_chemical_formula_weight 290.39
_chemical_melting_point 432
_chemical_name_systematic
;
Benzyl 3-[(<i>E</i>)-(furan-2-yl)methylidene]-2-methyldithiocarbazate
;
_space_group_IT_number 14
_symmetry_cell_setting monoclinic
_symmetry_space_group_name_Hall '-P 2yn'
_symmetry_space_group_name_H-M 'P 1 21/n 1'
_atom_sites_solution_hydrogens geom
_atom_sites_solution_primary direct
_atom_sites_solution_secondary difmap
_audit_creation_method 'WinGX routine CIF_UPDATE'
_cell_angle_alpha 90
_cell_angle_beta 101.601(5)
_cell_angle_gamma 90
_cell_formula_units_Z 4
_cell_length_a 6.0415(3)
_cell_length_b 20.4840(11)
_cell_length_c 11.8959(7)
_cell_measurement_reflns_used 4212
_cell_measurement_temperature 298(2)
_cell_measurement_theta_max 28.8852
_cell_measurement_theta_min 3.9687
_cell_volume 1442.09(14)
_computing_cell_refinement 'CrysAlis PRO (Oxford Diffraction, 2009)'
_computing_data_collection 'CrysAlis PRO (Oxford Diffraction, 2009)'
_computing_data_reduction 'CrysAlis PRO (Oxford Diffraction, 2009)'
_computing_molecular_graphics 'ORTEP-3 for Windows (Farrugia, 1997)'
_computing_publication_material 'WinGX (Farrugia, 1999)'
_computing_structure_refinement 'SHELXL97 (Sheldrick, 2008)'
_computing_structure_solution 'SHELXS97 (Sheldrick, 2008)'
_diffrn_ambient_temperature 298(2)
_diffrn_detector_area_resol_mean 16.1158
_diffrn_measured_fraction_theta_full 0.982
_diffrn_measured_fraction_theta_max 0.982
_diffrn_measurement_device_type 'Oxford Diffraction Gemini CCD S Ultra'
_diffrn_measurement_method '\w scans'
_diffrn_radiation_monochromator graphite
_diffrn_radiation_type MoK\a
_diffrn_radiation_wavelength 0.71073
_diffrn_reflns_av_R_equivalents 0.0326
_diffrn_reflns_limit_h_max 7
_diffrn_reflns_limit_h_min -7
_diffrn_reflns_limit_k_max 26
_diffrn_reflns_limit_k_min 0
_diffrn_reflns_limit_l_max 15
_diffrn_reflns_limit_l_min 0
_diffrn_reflns_number 21725
_diffrn_reflns_theta_full 27.87
_diffrn_reflns_theta_max 27.87
_diffrn_reflns_theta_min 3.98
_exptl_absorpt_coefficient_mu 0.362
_exptl_absorpt_correction_T_max 0.897
_exptl_absorpt_correction_T_min 0.850
_exptl_absorpt_correction_type multi-scan
_exptl_absorpt_process_details '(CrysAlis PRO; Oxford Diffraction, 2009)'
_exptl_crystal_colour green
_exptl_crystal_density_diffrn 1.338
_exptl_crystal_density_method 'not measured'
_exptl_crystal_description prism
_exptl_crystal_F_000 608
_exptl_crystal_size_max 0.5
_exptl_crystal_size_mid 0.5
_exptl_crystal_size_min 0.3
_refine_diff_density_max 0.163
_refine_diff_density_min -0.166
_refine_ls_extinction_method none
_refine_ls_goodness_of_fit_ref 1.058
_refine_ls_hydrogen_treatment constr
_refine_ls_matrix_type full
_refine_ls_number_constraints 0
_refine_ls_number_parameters 219
_refine_ls_number_reflns 3361
_refine_ls_number_restraints 12
_refine_ls_restrained_S_all 1.066
_refine_ls_R_factor_all 0.0661
_refine_ls_R_factor_gt 0.0397
_refine_ls_shift/su_max 0
_refine_ls_shift/su_mean 0
_refine_ls_structure_factor_coef Fsqd
_refine_ls_weighting_details 'w=1/[\s^2^(Fo^2^)+(0.0275P)^2^+0.3918P] where P=(Fo^2^+2Fc^2^)/3'
_refine_ls_weighting_scheme calc
_refine_ls_wR_factor_ref 0.0900
_reflns_number_gt 2393
_reflns_number_total 3361
_reflns_threshold_expression I>2\s(I)
_cod_data_source_file bh2449.cif
_cod_data_source_block I
_cod_original_sg_symbol_H-M 'P 21/n'
_cod_database_code 2236072
_cod_database_fobs_code 2236072

loop_
_symmetry_equiv_pos_as_xyz
'x, y, z'
'-x+1/2, y+1/2, -z+1/2'
'-x, -y, -z'
'x-1/2, -y-1/2, z-1/2'

loop_
_atom_site_type_symbol
_atom_site_label
_atom_site_fract_x
_atom_site_fract_y
_atom_site_fract_z
_atom_site_U_iso_or_equiv
_atom_site_adp_type
_atom_site_calc_flag
_atom_site_refinement_flags
_atom_site_occupancy
_atom_site_disorder_assembly
_atom_site_disorder_group
S S1 0.84126(9) 0.20754(3) 0.57831(5) 0.06926(18) Uani d . 1 . .
S S2 0.99621(8) 0.08488(2) 0.71050(4) 0.05239(14) Uani d . 1 . .
N N1 1.2300(3) 0.19263(7) 0.72613(14) 0.0561(4) Uani d . 1 . .
N N2 1.3649(2) 0.15222(8) 0.80423(13) 0.0554(4) Uani d . 1 A .
C C1 0.5997(3) -0.13887(10) 0.66897(17) 0.0637(5) Uani d . 1 . .
H H1A 0.5707 -0.1828 0.6791 0.076 Uiso calc R 1 . .
C C2 0.7562(4) -0.12057(10) 0.60675(18) 0.0656(5) Uani d . 1 . .
H H2A 0.8344 -0.1522 0.5744 0.079 Uiso calc R 1 . .
C C3 0.7987(3) -0.05537(10) 0.59175(17) 0.0605(5) Uani d . 1 . .
H H3A 0.9062 -0.0436 0.5494 0.073 Uiso calc R 1 . .
C C4 0.6844(3) -0.00718(9) 0.63849(14) 0.0471(4) Uani d . 1 . .
C C5 0.5281(3) -0.02642(10) 0.70175(16) 0.0580(5) Uani d . 1 . .
H H5A 0.4504 0.005 0.735 0.07 Uiso calc R 1 . .
C C6 0.4856(3) -0.09170(11) 0.71639(19) 0.0676(6) Uani d . 1 . .
H H6A 0.3786 -0.1039 0.7588 0.081 Uiso calc R 1 . .
C C7 0.7263(3) 0.06390(9) 0.61993(16) 0.0554(5) Uani d . 1 . .
H H7A 0.6067 0.0902 0.6403 0.066 Uiso calc R 1 . .
H H7B 0.7302 0.0719 0.54 0.066 Uiso calc R 1 . .
C C8 1.0304(3) 0.16650(9) 0.67204(15) 0.0496(4) Uani d . 1 . .
C C9 1.3012(4) 0.25833(10) 0.7034(2) 0.0813(7) Uani d . 1 . .
H H9A 1.1825 0.2797 0.6503 0.122 Uiso calc R 1 . .
H H9B 1.4343 0.2561 0.671 0.122 Uiso calc R 1 . .
H H9C 1.3339 0.2826 0.7738 0.122 Uiso calc R 1 . .
C C10 1.5598(3) 0.17332(11) 0.85386(18) 0.0663(6) Uani d D 1 . .
H H10A 1.6166 0.2134 0.8364 0.08 Uiso calc PR 0.508(7) A 1
H H10B 1.5948 0.2156 0.8347 0.08 Uiso d PR 0.492(7) A 2
O O1 1.6236(10) 0.0685(3) 0.9740(6) 0.0728(16) Uani d PD 0.508(7) A 1
C C11 1.691(2) 0.1271(8) 0.9441(14) 0.055(3) Uani d PD 0.508(7) A 1
C C12 1.9117(12) 0.1360(5) 1.0053(7) 0.081(2) Uani d PD 0.508(7) A 1
H H12A 2.0061 0.1716 1.003 0.097 Uiso calc PR 0.508(7) A 1
C C13 1.960(4) 0.0774(10) 1.0732(16) 0.083(4) Uani d PD 0.508(7) A 1
H H13A 2.095 0.0684 1.124 0.1 Uiso calc PR 0.508(7) A 1
C C14 1.7950(12) 0.0413(4) 1.0535(6) 0.088(2) Uani d PD 0.508(7) A 1
H H14A 1.7869 0.0008 1.0878 0.106 Uiso calc PR 0.508(7) A 1
O O1' 1.9236(7) 0.1675(2) 0.9587(4) 0.0668(14) Uani d PD 0.492(7) A 2
C C11' 1.720(2) 0.1418(9) 0.9281(16) 0.054(3) Uani d PD 0.492(7) A 2
C C12' 1.6978(18) 0.0874(6) 0.9882(9) 0.075(2) Uani d PD 0.492(7) A 2
H H12B 1.5713 0.0611 0.9855 0.09 Uiso calc PR 0.492(7) A 2
C C13' 1.922(5) 0.0804(15) 1.058(2) 0.112(9) Uani d PD 0.492(7) A 2
H H13B 1.969 0.0467 1.1097 0.134 Uiso calc PR 0.492(7) A 2
C C14' 2.0407(11) 0.1267(4) 1.0379(6) 0.078(2) Uani d PD 0.492(7) A 2
H H14B 2.1915 0.1324 1.073 0.093 Uiso calc PR 0.492(7) A 2

loop_
_atom_site_aniso_label
_atom_site_aniso_U_11
_atom_site_aniso_U_22
_atom_site_aniso_U_33
_atom_site_aniso_U_12
_atom_site_aniso_U_13
_atom_site_aniso_U_23
S1 0.0677(3) 0.0587(3) 0.0773(4) 0.0155(2) 0.0048(3) 0.0102(3)
S2 0.0496(3) 0.0497(3) 0.0529(3) 0.0008(2) -0.00161(19) 0.0016(2)
N1 0.0523(9) 0.0497(9) 0.0666(10) -0.0012(7) 0.0124(8) -0.0024(8)
N2 0.0479(9) 0.0599(9) 0.0573(9) 0.0000(7) 0.0082(7) -0.0103(8)
C1 0.0673(13) 0.0523(12) 0.0684(13) -0.0010(10) 0.0061(10) 0.0024(10)
C2 0.0726(13) 0.0577(12) 0.0690(13) 0.0165(10) 0.0201(11) -0.0040(10)
C3 0.0589(12) 0.0627(13) 0.0638(12) 0.0075(9) 0.0218(10) 0.0016(10)
C4 0.0400(9) 0.0520(10) 0.0451(9) 0.0031(7) -0.0014(7) -0.0034(8)
C5 0.0487(10) 0.0617(12) 0.0637(12) 0.0049(9) 0.0116(9) -0.0107(10)
C6 0.0597(12) 0.0703(14) 0.0767(14) -0.0065(10) 0.0228(11) -0.0010(11)
C7 0.0479(10) 0.0534(11) 0.0592(11) 0.0034(8) -0.0027(8) 0.0001(9)
C8 0.0513(10) 0.0489(10) 0.0509(10) 0.0061(8) 0.0156(8) -0.0048(8)
C9 0.0736(15) 0.0534(13) 0.120(2) -0.0069(11) 0.0259(14) 0.0048(13)
C10 0.0540(12) 0.0694(13) 0.0745(14) -0.0052(10) 0.0108(10) -0.0231(11)
O1 0.064(3) 0.081(4) 0.066(3) 0.006(2) -0.004(2) -0.003(2)
C11 0.037(3) 0.078(10) 0.051(6) -0.010(5) 0.008(4) -0.014(4)
C12 0.053(3) 0.100(7) 0.083(5) -0.011(4) -0.002(4) -0.034(4)
C13 0.070(5) 0.102(10) 0.068(6) 0.018(5) -0.006(4) -0.022(5)
C14 0.080(5) 0.114(6) 0.064(3) 0.031(4) -0.003(3) -0.002(4)
O1' 0.052(2) 0.074(3) 0.068(3) -0.0043(19) -0.0011(17) -0.0178(19)
C11' 0.053(5) 0.056(5) 0.056(5) -0.015(4) 0.019(4) -0.015(3)
C12' 0.074(6) 0.090(7) 0.058(4) -0.007(5) 0.007(5) -0.003(4)
C13' 0.13(2) 0.129(14) 0.070(7) 0.048(13) 0.003(9) 0.010(9)
C14' 0.060(3) 0.094(5) 0.070(4) 0.013(3) -0.007(3) -0.018(3)

loop_
_atom_type_symbol
_atom_type_description
_atom_type_scat_dispersion_real
_atom_type_scat_dispersion_imag
_atom_type_scat_source
C C 0.0033 0.0016 'International Tables Vol C Tables 4.2.6.8 and 6.1.1.4'
H H 0 0 'International Tables Vol C Tables 4.2.6.8 and 6.1.1.4'
N N 0.0061 0.0033 'International Tables Vol C Tables 4.2.6.8 and 6.1.1.4'
O O 0.0106 0.006 'International Tables Vol C Tables 4.2.6.8 and 6.1.1.4'
S S 0.1246 0.1234 'International Tables Vol C Tables 4.2.6.8 and 6.1.1.4'

loop_
_geom_angle_atom_site_label_1
_geom_angle_atom_site_label_2
_geom_angle_atom_site_label_3
_geom_angle
C8 S2 C7 102.08(8)
C8 N1 N2 115.50(15)
C8 N1 C9 123.00(17)
N2 N1 C9 121.50(16)
C10 N2 N1 118.11(17)
C2 C1 C6 119.30(19)
C2 C1 H1A 120.3
C6 C1 H1A 120.3
C1 C2 C3 120.25(18)
C1 C2 H2A 119.9
C3 C2 H2A 119.9
C2 C3 C4 121.21(18)
C2 C3 H3A 119.4
C4 C3 H3A 119.4
C5 C4 C3 117.87(18)
C5 C4 C7 120.78(17)
C3 C4 C7 121.35(17)
C4 C5 C6 120.78(18)
C4 C5 H5A 119.6
C6 C5 H5A 119.6
C1 C6 C5 120.59(19)
C1 C6 H6A 119.7
C5 C6 H6A 119.7
C4 C7 S2 107.45(12)
C4 C7 H7A 110.2
S2 C7 H7A 110.2
C4 C7 H7B 110.2
S2 C7 H7B 110.2
H7A C7 H7B 108.5
N1 C8 S1 123.08(14)
N1 C8 S2 113.05(13)
S1 C8 S2 123.87(11)
N1 C9 H9A 109.5
N1 C9 H9B 109.5
H9A C9 H9B 109.5
N1 C9 H9C 109.5
H9A C9 H9C 109.5
H9B C9 H9C 109.5
N2 C10 C11' 128.2(7)
N2 C10 C11 114.4(6)
N2 C10 H10A 122.8
C11' C10 H10A 108.8
C11 C10 H10A 122.8
N2 C10 H10B 115.7
C11' C10 H10B 116.1
C11 C10 H10B 129.6
C11 O1 C14 108.6(6)
O1 C11 C12 106.8(7)
O1 C11 C10 126.8(9)
C12 C11 C10 126.3(11)
C11 C12 C13 104.3(13)
C11 C12 H12A 127.9
C13 C12 H12A 127.9
C14 C13 C12 109.3(13)
C14 C13 H13A 125.4
C12 C13 H13A 125.4
C13 C14 O1 111.0(9)
C13 C14 H14A 124.5
O1 C14 H14A 124.5
C11' O1' C14' 105.9(6)
O1' C11' C10 120.0(10)
O1' C11' C12' 111.8(9)
C10 C11' C12' 127.8(13)
C11' C12' C13' 101.9(15)
C11' C12' H12B 129.1
C13' C12' H12B 129.1
C14' C13' C12' 108.9(12)
C14' C13' H13B 125.5
C12' C13' H13B 125.5
C13' C14' O1' 111.5(9)
C13' C14' H14B 124.3
O1' C14' H14B 124.3

loop_
_geom_bond_atom_site_label_1
_geom_bond_atom_site_label_2
_geom_bond_distance
S1 C8 1.6562(18)
S2 C8 1.7566(19)
S2 C7 1.8161(18)
N1 C8 1.357(2)
N1 N2 1.381(2)
N1 C9 1.455(2)
N2 C10 1.281(2)
C1 C2 1.365(3)
C1 C6 1.372(3)
C1 H1A 0.93
C2 C3 1.378(3)
C2 H2A 0.93
C3 C4 1.384(2)
C3 H3A 0.93
C4 C5 1.378(2)
C4 C7 1.502(2)
C5 C6 1.379(3)
C5 H5A 0.93
C6 H6A 0.93
C7 H7A 0.97
C7 H7B 0.97
C9 H9A 0.96
C9 H9B 0.96
C9 H9C 0.96
C10 C11 1.529(10)
C10 C11' 1.338(11)
C10 H10A 0.93
C10 H10B 0.9299
O1 C11 1.338(14)
O1 C14 1.373(9)
C11 C12 1.396(13)
C12 C13 1.444(18)
C12 H12A 0.93
C13 C14 1.23(3)
C13 H13A 0.93
C14 H14A 0.93
O1' C11' 1.320(15)
O1' C14' 1.349(8)
C11' C12' 1.347(14)
C12' C13' 1.45(2)
C12' H12B 0.93
C13' C14' 1.24(3)
C13' H13B 0.93
C14' H14B 0.93

loop_
_geom_hbond_atom_site_label_D
_geom_hbond_atom_site_label_H
_geom_hbond_atom_site_label_A
_geom_hbond_site_symmetry_A
_geom_hbond_distance_DH
_geom_hbond_distance_HA
_geom_hbond_distance_DA
_geom_hbond_angle_DHA
_geom_hbond_publ_flag
C7 H7B Cg 3_456 0.969 2.88 3.560(2) 128 yes
C13 H13A Cg 3_657 0.932 2.80 3.62(2) 149 yes
